data_7028060
loop_
_publ_author_name
'Clegg, William'
'Lawlor, Fiona J.'
'Marder, Todd B.'
'Nguyen, Paul'
'Norman, Nicholas C.'
'Orpen, A. Guy'
'Quayle, Michael J.'
'Rice, Craig R.'
'Robins, Edward G.'
'Scott, Andrew J.'
'Souza, Fabio E. S.'
'Stringer, Graham'
'Whittell, George R.'

_publ_section_title
;
 Boron--boron bond oxidative addition to rhodium(I) and iridium(I) centres
;
_journal_issue 2
_journal_name_full 'Journal of the Chemical Society, Dalton Transactions'
_journal_page_first 301
_journal_paper_doi 10.1039/a705374f
_journal_year 1998
_chemical_formula_sum 'C24 H38 B2 Cl Ir O4 P2'
_chemical_formula_weight 701.75
_chemical_name_systematic
;
 ?
;
_space_group_IT_number 14
_symmetry_cell_setting monoclinic
_symmetry_space_group_name_Hall '-P 2yn'
_symmetry_space_group_name_H-M 'P 1 21/n 1'
_atom_sites_solution_hydrogens geom
_atom_sites_solution_primary direct
_atom_sites_solution_secondary difmap
_audit_creation_method SHELXL
_cell_angle_alpha 90.00
_cell_angle_beta 92.819(3)
_cell_angle_gamma 90.00
_cell_formula_units_Z 4
_cell_length_a 13.970(2)
_cell_length_b 10.5507(15)
_cell_length_c 19.155(3)
_cell_measurement_reflns_used 9423
_cell_measurement_temperature 160(2)
_cell_measurement_theta_max 28.38
_cell_measurement_theta_min 2.13
_cell_volume 2819.9(7)
_computing_cell_refinement 'local programs'
_computing_data_collection 'Siemens SMART'
_computing_data_reduction 'Siemens SAINT'
_computing_structure_refinement 'SHELXL-93 (Sheldrick, 1993)'
_computing_structure_solution 'SHELXS-86 (Sheldrick, 1990)'
_diffrn_ambient_temperature 160(2)
_diffrn_measurement_device 'Siemens SMART CCD diffractometer'
_diffrn_measurement_method '\w rotation with narrow frames'
_diffrn_radiation_monochromator graphite
_diffrn_radiation_source 'fine-focus sealed tube'
_diffrn_radiation_type MoK\a
_diffrn_radiation_wavelength 0.71073
_diffrn_reflns_av_R_equivalents 0.0644
_diffrn_reflns_av_sigmaI/netI 0.0523
_diffrn_reflns_limit_h_max 17
_diffrn_reflns_limit_h_min -16
_diffrn_reflns_limit_k_max 13
_diffrn_reflns_limit_k_min -13
_diffrn_reflns_limit_l_max 22
_diffrn_reflns_limit_l_min -24
_diffrn_reflns_number 17064
_diffrn_reflns_theta_max 28.51
_diffrn_reflns_theta_min 1.76
_diffrn_standards_number 0
_exptl_absorpt_coefficient_mu 4.970
_exptl_absorpt_correction_T_max 0.408
_exptl_absorpt_correction_T_min 0.148
_exptl_absorpt_correction_type empirical
_exptl_crystal_colour 'Pale yellow'
_exptl_crystal_density_diffrn 1.653
_exptl_crystal_description Block
_exptl_crystal_F_000 1392
_exptl_crystal_size_max 0.50
_exptl_crystal_size_mid 0.44
_exptl_crystal_size_min 0.12
_refine_diff_density_max 1.436
_refine_diff_density_min -1.678
_refine_diff_density_rms 0.150
_refine_ls_extinction_coef 0.00012(8)
_refine_ls_extinction_expression Fc^*^=kFc[1+0.001xFc^2^\l^3^/sin(2\q)]^-1/4^
_refine_ls_extinction_method SHELXL
_refine_ls_goodness_of_fit_all 1.067
_refine_ls_goodness_of_fit_obs 1.048
_refine_ls_matrix_type full
_refine_ls_number_parameters 314
_refine_ls_number_reflns 6381
_refine_ls_number_restraints 0
_refine_ls_restrained_S_all 1.069
_refine_ls_restrained_S_obs 1.048
_refine_ls_R_factor_all 0.0568
_refine_ls_R_factor_obs 0.0381
_refine_ls_shift/esd_max 0.001
_refine_ls_shift/esd_mean 0.000
_refine_ls_structure_factor_coef Fsqd
_refine_ls_weighting_details 'w=1/[\s^2^(Fo^2^)+(0.0336P)^2^+11.7717P] where P=(Fo^2^+2Fc^2^)/3'
_refine_ls_weighting_scheme calc
_refine_ls_wR_factor_all 0.0982
_refine_ls_wR_factor_obs 0.0854
_reflns_number_observed 5081
_reflns_number_total 6382
_reflns_observed_criterion >2sigma(I)
_cod_data_source_file f705374sup1.cif
_cod_data_source_block 13
_cod_depositor_comments
;
The following automatic conversions were performed:

'_refine_ls_weighting_scheme' value 'calc
w=1/[\s^2^(Fo^2^)+(0.0336P)^2^+11.7717P] where P=(Fo^2^+2Fc^2^)/3'
was changed to 'calc'. New tag '_refine_ls_weighting_details' was
created. The value of the new tag was set to
'w=1/[\s^2^(Fo^2^)+(0.0336P)^2^+11.7717P] where P=(Fo^2^+2Fc^2^)/3'.

Automatic conversion script
Id: cif_fix_values 3143 2015-03-26 13:38:13Z robertas 
;
_cod_original_sg_symbol_H-M P2(1)/n
_cod_database_code 7028060

loop_
_symmetry_equiv_pos_as_xyz
'x, y, z'
'-x+1/2, y+1/2, -z+1/2'
'-x, -y, -z'
'x-1/2, -y-1/2, z-1/2'

loop_
_atom_site_aniso_label
_atom_site_aniso_U_11
_atom_site_aniso_U_22
_atom_site_aniso_U_33
_atom_site_aniso_U_23
_atom_site_aniso_U_13
_atom_site_aniso_U_12
Ir1 0.02568(12) 0.03390(13) 0.02283(12) -0.00084(9) 0.00129(7) -0.00462(9)
Cl1 0.0365(8) 0.0538(9) 0.0338(8) -0.0142(7) 0.0056(6) -0.0080(7)
B1 0.022(3) 0.036(4) 0.026(3) 0.002(3) 0.001(2) 0.000(2)
O1 0.024(2) 0.038(2) 0.030(2) 0.005(2) -0.0011(15) 0.001(2)
O2 0.022(2) 0.035(2) 0.030(2) 0.004(2) 0.0015(15) 0.002(2)
C1 0.021(3) 0.033(3) 0.034(3) -0.005(2) -0.003(2) -0.001(2)
C2 0.023(3) 0.031(3) 0.029(3) -0.004(2) 0.000(2) -0.002(2)
C3 0.033(3) 0.037(3) 0.030(3) -0.002(2) 0.000(2) -0.002(2)
C4 0.032(3) 0.057(4) 0.035(3) -0.014(3) 0.007(2) -0.013(3)
C5 0.021(3) 0.052(4) 0.047(4) -0.012(3) 0.005(2) 0.001(3)
C6 0.027(3) 0.039(3) 0.049(4) -0.009(3) -0.008(3) 0.000(2)
B2 0.026(3) 0.029(3) 0.027(3) 0.001(3) 0.002(2) -0.004(2)
O3 0.028(2) 0.040(2) 0.030(2) -0.007(2) 0.010(2) -0.010(2)
O4 0.029(2) 0.042(2) 0.030(2) -0.005(2) 0.007(2) -0.007(2)
C7 0.028(3) 0.032(3) 0.027(3) 0.000(2) 0.004(2) 0.001(2)
C8 0.030(3) 0.032(3) 0.023(3) 0.001(2) 0.001(2) -0.003(2)
C9 0.038(3) 0.036(3) 0.031(3) -0.002(2) 0.010(2) -0.001(2)
C10 0.044(3) 0.035(3) 0.029(3) -0.001(2) 0.004(2) -0.001(3)
C11 0.038(3) 0.031(3) 0.041(3) 0.000(3) -0.003(3) -0.009(2)
C12 0.032(3) 0.045(4) 0.039(3) -0.004(3) 0.009(2) -0.011(3)
P1 0.0283(7) 0.0340(8) 0.0314(8) -0.0030(6) -0.0007(6) -0.0012(6)
C13 0.042(4) 0.059(4) 0.038(4) -0.001(3) 0.006(3) 0.012(3)
C14 0.033(4) 0.079(6) 0.078(6) 0.006(5) 0.020(3) 0.005(4)
C15 0.064(5) 0.036(4) 0.055(4) 0.006(3) -0.019(4) -0.005(3)
C16 0.072(5) 0.046(4) 0.059(5) -0.001(4) -0.003(4) -0.022(4)
C17 0.031(3) 0.041(3) 0.034(3) 0.000(3) -0.003(2) 0.003(3)
C18 0.035(3) 0.041(4) 0.038(3) 0.001(3) -0.007(2) 0.000(3)
P2 0.0486(10) 0.0521(10) 0.0267(8) 0.0084(7) -0.0060(7) -0.0083(8)
C19 0.069(6) 0.087(6) 0.051(5) -0.009(4) -0.023(4) 0.016(5)
C20 0.035(4) 0.065(5) 0.084(6) -0.010(4) -0.016(4) 0.002(3)
C21 0.073(5) 0.057(5) 0.062(5) 0.004(4) 0.008(4) 0.014(4)
C22 0.108(8) 0.117(9) 0.084(7) 0.053(7) 0.046(6) 0.035(7)
C23 0.050(4) 0.078(6) 0.043(4) 0.025(4) 0.011(3) 0.025(4)
C24 0.127(9) 0.065(6) 0.070(6) -0.001(5) -0.033(6) 0.044(6)

loop_
_atom_site_label
_atom_site_type_symbol
_atom_site_fract_x
_atom_site_fract_y
_atom_site_fract_z
_atom_site_U_iso_or_equiv
_atom_site_thermal_displace_type
_atom_site_occupancy
_atom_site_calc_flag
_atom_site_refinement_flags
Ir1 Ir -0.001808(14) 0.04625(2) 0.238732(11) 0.02746(8) Uani 1 d .
Cl1 Cl -0.03467(11) 0.1986(2) 0.32898(8) 0.0412(4) Uani 1 d .
B1 B 0.1068(4) 0.0252(6) 0.1763(3) 0.0282(13) Uani 1 d .
O1 O 0.1905(3) -0.0496(4) 0.1892(2) 0.0308(8) Uani 1 d .
O2 O 0.1185(3) 0.0933(4) 0.1137(2) 0.0291(8) Uani 1 d .
C1 C 0.2488(4) -0.0274(5) 0.1349(3) 0.0293(12) Uani 1 d .
C2 C 0.2049(4) 0.0584(5) 0.0894(3) 0.0276(11) Uani 1 d .
C3 C 0.2480(4) 0.1007(6) 0.0303(3) 0.0335(12) Uani 1 d .
H3 H 0.2183(4) 0.1618(6) -0.0001(3) 0.040 Uiso 1 calc R
C4 C 0.3385(4) 0.0482(7) 0.0175(3) 0.0413(15) Uani 1 d .
H4 H 0.3702(4) 0.0728(7) -0.0231(3) 0.050 Uiso 1 calc R
C5 C 0.3815(4) -0.0382(6) 0.0632(3) 0.0399(15) Uani 1 d .
H5 H 0.4427(4) -0.0712(6) 0.0535(3) 0.048 Uiso 1 calc R
C6 C 0.3375(4) -0.0780(6) 0.1229(3) 0.0387(14) Uani 1 d .
H6 H 0.3672(4) -0.1377(6) 0.1541(3) 0.046 Uiso 1 calc R
B2 B -0.0419(4) -0.1022(6) 0.1789(3) 0.0275(13) Uani 1 d .
O3 O -0.1298(3) -0.1658(4) 0.1891(2) 0.0323(9) Uani 1 d .
O4 O 0.0001(3) -0.1610(4) 0.1209(2) 0.0335(9) Uani 1 d .
C7 C -0.1414(4) -0.2557(5) 0.1375(3) 0.0287(11) Uani 1 d .
C8 C -0.0626(4) -0.2537(5) 0.0967(3) 0.0284(11) Uani 1 d .
C9 C -0.0549(4) -0.3337(6) 0.0403(3) 0.0345(13) Uani 1 d .
H9 H -0.0001(4) -0.3334(6) 0.0129(3) 0.041 Uiso 1 calc R
C10 C -0.1321(4) -0.4152(6) 0.0256(3) 0.0358(13) Uani 1 d .
H10 H -0.1302(4) -0.4715(6) -0.0131(3) 0.043 Uiso 1 calc R
C11 C -0.2111(4) -0.4157(6) 0.0660(3) 0.0367(14) Uani 1 d .
H11 H -0.2622(4) -0.4726(6) 0.0547(3) 0.044 Uiso 1 calc R
C12 C -0.2177(4) -0.3355(6) 0.1225(3) 0.0386(14) Uani 1 d .
H12 H -0.2725(4) -0.3353(6) 0.1499(3) 0.046 Uiso 1 calc R
P1 P -0.08845(10) 0.18099(15) 0.16247(8) 0.0313(3) Uani 1 d .
C13 C -0.2108(5) 0.2039(7) 0.1885(4) 0.046(2) Uani 1 d .
H13A H -0.2086(5) 0.2407(7) 0.2361(4) 0.055 Uiso 1 calc R
H13B H -0.2425(5) 0.2664(7) 0.1566(4) 0.055 Uiso 1 calc R
C14 C -0.2720(5) 0.0849(9) 0.1886(5) 0.063(2) Uani 1 d .
H14A H -0.3376(12) 0.1072(11) 0.1999(31) 0.094 Uiso 1 calc R
H14B H -0.2452(25) 0.0254(25) 0.2236(22) 0.094 Uiso 1 calc R
H14C H -0.2728(35) 0.0453(32) 0.1423(10) 0.094 Uiso 1 calc R
C15 C -0.0490(5) 0.3474(6) 0.1650(4) 0.053(2) Uani 1 d .
H15A H -0.0834(5) 0.3929(6) 0.1262(4) 0.063 Uiso 1 calc R
H15B H -0.0694(5) 0.3853(6) 0.2091(4) 0.063 Uiso 1 calc R
C16 C 0.0543(6) 0.3718(7) 0.1601(4) 0.059(2) Uani 1 d .
H16A H 0.0654(7) 0.4634(8) 0.1577(30) 0.089 Uiso 1 calc R
H16B H 0.0769(10) 0.3313(46) 0.1179(16) 0.089 Uiso 1 calc R
H16C H 0.0892(7) 0.3369(47) 0.2014(15) 0.089 Uiso 1 calc R
C17 C -0.1026(4) 0.1346(6) 0.0713(3) 0.0356(13) Uani 1 d .
H17A H -0.0388(4) 0.1381(6) 0.0510(3) 0.043 Uiso 1 calc R
H17B H -0.1240(4) 0.0452(6) 0.0694(3) 0.043 Uiso 1 calc R
C18 C -0.1720(4) 0.2125(6) 0.0249(3) 0.0385(14) Uani 1 d .
H18A H -0.1671(23) 0.1866(30) -0.0240(4) 0.058 Uiso 1 calc R
H18B H -0.1561(20) 0.3026(7) 0.0296(18) 0.058 Uiso 1 calc R
H18C H -0.2376(5) 0.1984(33) 0.0390(15) 0.058 Uiso 1 calc R
P2 P 0.06556(13) -0.0793(2) 0.32761(8) 0.0427(4) Uani 1 d .
C19 C 0.1428(6) 0.0088(10) 0.3899(4) 0.070(2) Uani 1 d .
H19A H 0.1033(6) 0.0720(10) 0.4137(4) 0.084 Uiso 1 calc R
H19B H 0.1692(6) -0.0507(10) 0.4259(4) 0.084 Uiso 1 calc R
C20 C 0.2247(5) 0.0765(8) 0.3579(5) 0.062(2) Uani 1 d .
H20A H 0.2628(25) 0.1212(46) 0.3945(7) 0.093 Uiso 1 calc R
H20B H 0.1994(5) 0.1377(40) 0.3232(23) 0.093 Uiso 1 calc R
H20C H 0.2652(24) 0.0147(10) 0.3351(26) 0.093 Uiso 1 calc R
C21 C -0.0405(6) -0.1245(8) 0.3807(4) 0.064(2) Uani 1 d .
H21A H -0.0738(6) -0.0459(8) 0.3939(4) 0.077 Uiso 1 calc R
H21B H -0.0859(6) -0.1746(8) 0.3505(4) 0.077 Uiso 1 calc R
C22 C -0.0166(8) -0.1986(11) 0.4455(5) 0.102(4) Uani 1 d .
H22A H -0.0741(17) -0.2078(72) 0.4723(24) 0.152 Uiso 1 calc R
H22B H 0.0331(45) -0.1541(42) 0.4738(22) 0.152 Uiso 1 calc R
H22C H 0.0069(59) -0.2826(31) 0.4328(5) 0.152 Uiso 1 calc R
C23 C 0.1268(5) -0.2262(8) 0.3120(4) 0.057(2) Uani 1 d .
H23A H 0.1884(5) -0.2054(8) 0.2911(4) 0.068 Uiso 1 calc R
H23B H 0.1425(5) -0.2662(8) 0.3579(4) 0.068 Uiso 1 calc R
C24 C 0.0784(8) -0.3201(9) 0.2678(5) 0.089(3) Uani 1 d .
H24A H 0.0178(27) -0.3440(53) 0.2879(21) 0.133 Uiso 1 calc R
H24B H 0.1192(25) -0.3953(31) 0.2646(33) 0.133 Uiso 1 calc R
H24C H 0.0655(49) -0.2847(27) 0.2210(12) 0.133 Uiso 1 calc R

loop_
_atom_type_symbol
_atom_type_description
_atom_type_scat_dispersion_real
_atom_type_scat_dispersion_imag
_atom_type_scat_source
C C 0.0033 0.0016 'International Tables Vol C Tables 4.2.6.8 and 6.1.1.4'
H H 0.0000 0.0000 'International Tables Vol C Tables 4.2.6.8 and 6.1.1.4'
B B 0.0013 0.0007 'International Tables Vol C Tables 4.2.6.8 and 6.1.1.4'
O O 0.0106 0.0060 'International Tables Vol C Tables 4.2.6.8 and 6.1.1.4'
P P 0.1023 0.0942 'International Tables Vol C Tables 4.2.6.8 and 6.1.1.4'
Cl Cl 0.1484 0.1585 'International Tables Vol C Tables 4.2.6.8 and 6.1.1.4'
Ir Ir -1.4442 7.9887 'International Tables Vol C Tables 4.2.6.8 and 6.1.1.4'

loop_
_geom_angle_atom_site_label_1
_geom_angle_atom_site_label_2
_geom_angle_atom_site_label_3
_geom_angle
B1 Ir1 B2 76.6(3)
B1 Ir1 P2 94.8(2)
B2 Ir1 P2 93.8(2)
B1 Ir1 P1 94.5(2)
B2 Ir1 P1 89.8(2)
P2 Ir1 P1 170.56(6)
B1 Ir1 Cl1 132.9(2)
B2 Ir1 Cl1 150.4(2)
P2 Ir1 Cl1 86.53(6)
P1 Ir1 Cl1 86.09(6)
O2 B1 O1 107.6(5)
O2 B1 Ir1 125.2(4)
O1 B1 Ir1 126.9(4)
C1 O1 B1 106.6(4)
C2 O2 B1 107.0(4)
O1 C1 C2 109.3(5)
O1 C1 C6 129.1(5)
C2 C1 C6 121.6(6)
O2 C2 C1 109.5(5)
O2 C2 C3 128.3(5)
C1 C2 C3 122.1(5)
C2 C3 C4 116.4(6)
C5 C4 C3 121.0(6)
C4 C5 C6 121.6(6)
C1 C6 C5 117.2(6)
O3 B2 O4 107.1(5)
O3 B2 Ir1 120.6(4)
O4 B2 Ir1 132.2(4)
C7 O3 B2 107.4(4)
C8 O4 B2 106.9(4)
O3 C7 C12 129.4(5)
O3 C7 C8 109.1(5)
C12 C7 C8 121.5(5)
O4 C8 C7 109.5(5)
O4 C8 C9 128.6(5)
C7 C8 C9 121.9(5)
C8 C9 C10 116.5(5)
C11 C10 C9 121.3(6)
C10 C11 C12 121.6(6)
C7 C12 C11 117.2(6)
C17 P1 C13 103.9(3)
C17 P1 C15 107.5(3)
C13 P1 C15 98.7(4)
C17 P1 Ir1 117.8(2)
C13 P1 Ir1 112.0(2)
C15 P1 Ir1 114.8(2)
C14 C13 P1 115.3(5)
C16 C15 P1 117.3(6)
C18 C17 P1 116.9(4)
C23 P2 C19 106.1(4)
C23 P2 C21 105.2(4)
C19 P2 C21 103.3(4)
C23 P2 Ir1 123.2(2)
C19 P2 Ir1 113.2(3)
C21 P2 Ir1 103.7(3)
C20 C19 P2 114.3(6)
C22 C21 P2 115.4(6)
C24 C23 P2 118.2(6)

loop_
_geom_bond_atom_site_label_1
_geom_bond_atom_site_label_2
_geom_bond_distance
Ir1 B1 1.991(6)
Ir1 B2 2.004(6)
Ir1 P2 2.320(2)
Ir1 P1 2.334(2)
Ir1 Cl1 2.421(2)
B1 O2 1.414(7)
B1 O1 1.422(7)
O1 C1 1.373(7)
O2 C2 1.365(6)
C1 C2 1.379(8)
C1 C6 1.379(8)
C2 C3 1.381(8)
C3 C4 1.413(9)
C4 C5 1.380(9)
C5 C6 1.390(9)
B2 O3 1.421(7)
B2 O4 1.424(8)
O3 C7 1.374(7)
O4 C8 1.378(6)
C7 C12 1.377(8)
C7 C8 1.380(8)
C8 C9 1.381(8)
C9 C10 1.397(8)
C10 C11 1.378(9)
C11 C12 1.381(9)
P1 C17 1.816(6)
P1 C13 1.820(7)
P1 C15 1.840(7)
C13 C14 1.519(11)
C15 C16 1.472(10)
C17 C18 1.523(8)
P2 C23 1.803(8)
P2 C19 1.824(8)
P2 C21 1.898(9)
C19 C20 1.505(12)
C21 C22 1.490(12)
C23 C24 1.449(12)
